data_4076612
loop_
_publ_author_name
'Ahmad, S. Usman'
'Beckmann, Jens'
'Duthie, Andrew'

_publ_section_title
;
 Concomitant Reactivity of them-Terphenylindium Dihydroxide
 [2,6-Mes2C6H3In(OH)2]4toward Carbon Dioxide and Ethylene Glycol
;
_journal_issue 9
_journal_name_full Organometallics
_journal_page_first 3802
_journal_paper_doi 10.1021/om3001857
_journal_volume 31
_journal_year 2012
_chemical_absolute_configuration ad
_chemical_formula_moiety 'C100 H108 In4 O8, 2(C4 H8 O)'
_chemical_formula_sum 'C108 H132 In4 O10'
_chemical_formula_weight 2049.42
_chemical_name_systematic
;
 ? 
;
_space_group_crystal_system orthorhombic
_space_group_IT_number 20
_space_group_name_Hall 'C 2c 2'
_space_group_name_H-M_alt 'C 2 2 21'
_symmetry_space_group_name_Hall 'C 2c 2'
_symmetry_space_group_name_H-M 'C 2 2 21'
_atom_sites_solution_hydrogens geom
_atom_sites_solution_primary direct
_atom_sites_solution_secondary difmap
_audit_creation_date 2012-03-02
_audit_creation_method
;
  Olex2 1.2-alpha
  (compiled 2012.03.01 svn.r2234, GUI svn.r4099)
;
_cell_angle_alpha 90.00
_cell_angle_beta 90.00
_cell_angle_gamma 90.00
_cell_formula_units_Z 4
_cell_length_a 14.936(5)
_cell_length_b 28.367(10)
_cell_length_c 22.525(10)
_cell_measurement_temperature 150
_cell_volume 9544(6)
_computing_cell_refinement 'X-Area (Stoe, 2004)'
_computing_data_collection 'X-Area (Stoe, 2004)'
_computing_data_reduction 'X-Area (Stoe, 2004)'
_computing_molecular_graphics
;
O. V. Dolomanov, L. J. Bourhis, R. J. Gildea, J. A. K. Howard and H. Puschmann,
OLEX2: a complete structure solution, refinement and analysis program.
J. Appl. Cryst. (2009). 42, 339-341.
;
_computing_publication_material
;
O. V. Dolomanov, L. J. Bourhis, R. J. Gildea, J. A. K. Howard and H. Puschmann,
OLEX2: a complete structure solution, refinement and analysis program.
J. Appl. Cryst. (2009). 42, 339-341.
;
_computing_structure_refinement
;
XL, G.M. Sheldrick, Acta Cryst.
(2008). A64, 112-122
;
_computing_structure_solution 'SHELXS-97 (Sheldrick, 1990)'
_diffrn_ambient_temperature 150
_diffrn_measured_fraction_theta_full 0.993
_diffrn_measured_fraction_theta_max 0.993
_diffrn_measurement_device_type 'area detector'
_diffrn_measurement_method 'phi and omega scans'
_diffrn_radiation_monochromator graphite
_diffrn_radiation_type MoK\a
_diffrn_radiation_wavelength 0.71073
_diffrn_reflns_av_R_equivalents 0.0687
_diffrn_reflns_av_unetI/netI 0.0830
_diffrn_reflns_limit_h_max 20
_diffrn_reflns_limit_h_min -18
_diffrn_reflns_limit_k_max 31
_diffrn_reflns_limit_k_min -38
_diffrn_reflns_limit_l_max 30
_diffrn_reflns_limit_l_min -30
_diffrn_reflns_number 35342
_diffrn_reflns_theta_full 29.24
_diffrn_reflns_theta_max 29.24
_diffrn_reflns_theta_min 1.81
_diffrn_source 'fine-focus sealed tube'
_exptl_absorpt_coefficient_mu 1.013
_exptl_absorpt_correction_T_max 1.00
_exptl_absorpt_correction_T_min 0.63
_exptl_absorpt_correction_type multi-scan
_exptl_absorpt_process_details
;
X-Area (Stoe, 2004)
;
_exptl_crystal_colour colourless
_exptl_crystal_colour_primary colourless
_exptl_crystal_density_diffrn 1.426
_exptl_crystal_density_method 'not measured'
_exptl_crystal_description block
_exptl_crystal_F_000 4224
_exptl_crystal_size_max 0.32
_exptl_crystal_size_mid 0.22
_exptl_crystal_size_min 0.2
_refine_diff_density_max 0.359
_refine_diff_density_min -0.722
_refine_diff_density_rms 0.103
_refine_ls_abs_structure_details 'Flack H D (1983), Acta Cryst. A39, 876-881'
_refine_ls_abs_structure_Flack 0.03(2)
_refine_ls_extinction_method none
_refine_ls_goodness_of_fit_ref 0.825
_refine_ls_hydrogen_treatment constr
_refine_ls_matrix_type full
_refine_ls_number_parameters 554
_refine_ls_number_reflns 12836
_refine_ls_number_restraints 0
_refine_ls_restrained_S_all 0.825
_refine_ls_R_factor_all 0.0685
_refine_ls_R_factor_gt 0.0323
_refine_ls_shift/su_max 0.048
_refine_ls_shift/su_mean 0.004
_refine_ls_structure_factor_coef Fsqd
_refine_ls_weighting_details 'calc w=1/[\s^2^(Fo^2^)+(0.0345P)^2^+0.0000P] where P=(Fo^2^+2Fc^2^)/3'
_refine_ls_weighting_scheme calc
_refine_ls_wR_factor_gt 0.0583
_refine_ls_wR_factor_ref 0.0737
_reflns_number_gt 7719
_reflns_number_total 12836
_reflns_threshold_expression >2sigma(I)
_cod_duplicate_entry 4078272
_cod_data_source_file om3001857_si_005.cif
_cod_data_source_block ua153
_cod_database_code 4076612

loop_
_space_group_symop_id
_space_group_symop_operation_xyz
1 'x, y, z'
2 '-x, -y, z+1/2'
3 'x, -y, -z'
4 '-x, y, -z+1/2'
5 'x+1/2, y+1/2, z'
6 '-x+1/2, -y+1/2, z+1/2'
7 'x+1/2, -y+1/2, -z'
8 '-x+1/2, y+1/2, -z+1/2'

loop_
_atom_site_label
_atom_site_type_symbol
_atom_site_fract_x
_atom_site_fract_y
_atom_site_fract_z
_atom_site_U_iso_or_equiv
_atom_site_adp_type
_atom_site_occupancy
_atom_site_symmetry_multiplicity
_atom_site_calc_flag
_atom_site_refinement_flags
In2 In 0.0000 0.231281(12) 0.2500 0.02450(7) Uani 1 2 d S
In1 In 0.00308(3) 0.146623(10) 0.361030(8) 0.02614(6) Uani 1 1 d .
In3 In 0.0000 0.062857(12) 0.2500 0.02692(8) Uani 1 2 d S
O4 O -0.0842(3) 0.09785(14) 0.31693(16) 0.0285(10) Uani 1 1 d .
O2 O 0.0843(3) 0.09629(15) 0.31408(15) 0.0316(10) Uani 1 1 d .
O1 O 0.0743(2) 0.20770(11) 0.32857(12) 0.0278(7) Uani 1 1 d .
O3 O -0.0874(2) 0.19095(10) 0.30677(12) 0.0265(7) Uani 1 1 d .
C1 C -0.1675(3) 0.16816(15) 0.28724(17) 0.0307(9) Uani 1 1 d .
H1A H -0.1693 0.1678 0.2442 0.037 Uiso 1 1 calc R
H1B H -0.2192 0.1855 0.3015 0.037 Uiso 1 1 calc R
C2 C -0.1704(3) 0.11706(16) 0.31109(18) 0.0318(10) Uani 1 1 d .
H2A H -0.1999 0.1168 0.3494 0.038 Uiso 1 1 calc R
H2B H -0.2052 0.0977 0.2842 0.038 Uiso 1 1 calc R
C43 C 0.0000 0.4078(2) 0.2500 0.0502(16) Uani 1 2 d S
H43 H 0.0000 0.4406 0.2500 0.060 Uiso 1 2 calc SR
C40 C 0.0000 0.30839(17) 0.2500 0.0284(10) Uani 1 2 d S
C42 C -0.0752(4) 0.38334(16) 0.2337(2) 0.0414(13) Uani 1 1 d .
H42 H -0.1262 0.3999 0.2223 0.050 Uiso 1 1 calc R
C41 C -0.0769(3) 0.33430(16) 0.23391(18) 0.0329(11) Uani 1 1 d .
C60 C 0.0000 -0.01458(17) 0.2500 0.0334(11) Uani 1 2 d S
C10 C 0.0162(3) 0.13629(14) 0.45714(14) 0.0322(12) Uani 1 1 d .
C52 C -0.3126(3) 0.28603(17) 0.2432(4) 0.0511(14) Uani 1 1 d .
H52 H -0.3532 0.2767 0.2721 0.061 Uiso 1 1 calc R
C63 C 0.0000 -0.1144(2) 0.2500 0.0515(16) Uani 1 2 d S
H63 H 0.0000 -0.1472 0.2500 0.062 Uiso 1 2 calc SR
C50 C -0.1655(3) 0.31284(15) 0.21643(19) 0.0332(10) Uani 1 1 d .
C55 C -0.1893(4) 0.3112(2) 0.1560(2) 0.0444(14) Uani 1 1 d .
C56 C -0.2031(5) 0.3058(3) 0.3261(2) 0.060(2) Uani 1 1 d .
H56A H -0.1423 0.3165 0.3295 0.090 Uiso 1 1 calc R
H56B H -0.2092 0.2758 0.3453 0.090 Uiso 1 1 calc R
H56C H -0.2422 0.3282 0.3447 0.090 Uiso 1 1 calc R
C51 C -0.2278(3) 0.30097(16) 0.2608(2) 0.0390(13) Uani 1 1 d .
C62 C 0.0737(4) -0.08974(18) 0.2301(2) 0.0465(13) Uani 1 1 d .
H62 H 0.1236 -0.1061 0.2164 0.056 Uiso 1 1 calc R
C61 C 0.0743(4) -0.04037(16) 0.23020(18) 0.0378(11) Uani 1 1 d .
C11 C 0.1001(3) 0.12314(18) 0.47915(17) 0.0369(11) Uani 1 1 d .
C53 C -0.3386(4) 0.28458(19) 0.1847(3) 0.0520(14) Uani 1 1 d .
C58 C -0.1235(4) 0.3241(2) 0.1085(2) 0.0616(16) Uani 1 1 d .
H58A H -0.0676 0.3328 0.1265 0.092 Uiso 1 1 calc R
H58B H -0.1463 0.3502 0.0860 0.092 Uiso 1 1 calc R
H58C H -0.1145 0.2976 0.0826 0.092 Uiso 1 1 calc R
C35 C 0.2103(3) 0.07951(19) 0.4146(2) 0.0427(12) Uani 1 1 d .
C30 C 0.1806(3) 0.12195(18) 0.43903(17) 0.0353(10) Uani 1 1 d .
C34 C 0.2804(3) 0.0817(2) 0.3726(2) 0.0456(12) Uani 1 1 d .
H34 H 0.3017 0.0537 0.3563 0.055 Uiso 1 1 calc R
C31 C 0.2230(3) 0.16441(19) 0.42476(19) 0.0407(11) Uani 1 1 d .
C33 C 0.3184(3) 0.1235(2) 0.3548(2) 0.0471(13) Uani 1 1 d .
C54 C -0.2759(4) 0.29716(19) 0.1423(2) 0.0484(13) Uani 1 1 d .
H54 H -0.2927 0.2962 0.1026 0.058 Uiso 1 1 calc R
C32 C 0.2917(4) 0.1642(2) 0.3827(2) 0.0514(13) Uani 1 1 d .
H32 H 0.3201 0.1924 0.3733 0.062 Uiso 1 1 calc R
C20 C -0.1462(3) 0.15487(17) 0.47765(16) 0.0362(11) Uani 1 1 d .
C15 C -0.0558(3) 0.14020(17) 0.49743(17) 0.0351(10) Uani 1 1 d .
C25 C -0.1600(4) 0.2004(2) 0.4544(2) 0.0407(13) Uani 1 1 d .
C13 C 0.0415(4) 0.1185(2) 0.5782(2) 0.0527(16) Uani 1 1 d .
H13 H 0.0495 0.1127 0.6185 0.063 Uiso 1 1 calc R
C24 C -0.2452(4) 0.2118(2) 0.4334(2) 0.0481(14) Uani 1 1 d .
H24 H -0.2549 0.2418 0.4178 0.058 Uiso 1 1 calc R
C14 C -0.0407(4) 0.1318(2) 0.5575(2) 0.0486(15) Uani 1 1 d .
H14 H -0.0878 0.1353 0.5842 0.058 Uiso 1 1 calc R
C23 C -0.3154(4) 0.1804(2) 0.4348(2) 0.0504(15) Uani 1 1 d .
C21 C -0.2192(3) 0.12395(19) 0.48261(18) 0.0412(12) Uani 1 1 d .
C12 C 0.1134(4) 0.1135(2) 0.53923(19) 0.0495(14) Uani 1 1 d .
H12 H 0.1692 0.1040 0.5530 0.059 Uiso 1 1 calc R
C22 C -0.3020(3) 0.1371(2) 0.4607(2) 0.0469(13) Uani 1 1 d .
H22 H -0.3497 0.1161 0.4635 0.056 Uiso 1 1 calc R
C26 C -0.2101(4) 0.0765(2) 0.5130(2) 0.0537(14) Uani 1 1 d .
H26A H -0.1494 0.0722 0.5258 0.081 Uiso 1 1 calc R
H26B H -0.2259 0.0520 0.4856 0.081 Uiso 1 1 calc R
H26C H -0.2493 0.0754 0.5467 0.081 Uiso 1 1 calc R
C28 C -0.0875(4) 0.23745(19) 0.4543(2) 0.0497(13) Uani 1 1 d .
H28A H -0.0333 0.2242 0.4701 0.075 Uiso 1 1 calc R
H28B H -0.1059 0.2636 0.4785 0.075 Uiso 1 1 calc R
H28C H -0.0773 0.2481 0.4144 0.075 Uiso 1 1 calc R
C27 C -0.4058(5) 0.1950(3) 0.4110(3) 0.092(3) Uani 1 1 d .
H27A H -0.4019 0.2262 0.3947 0.138 Uiso 1 1 calc R
H27B H -0.4489 0.1947 0.4426 0.138 Uiso 1 1 calc R
H27C H -0.4241 0.1733 0.3805 0.138 Uiso 1 1 calc R
C38 C 0.1688(5) 0.0340(2) 0.4308(3) 0.0646(18) Uani 1 1 d .
H38A H 0.1979 0.0090 0.4096 0.097 Uiso 1 1 calc R
H38B H 0.1064 0.0346 0.4207 0.097 Uiso 1 1 calc R
H38C H 0.1752 0.0289 0.4727 0.097 Uiso 1 1 calc R
C36 C 0.1986(5) 0.2091(2) 0.4564(3) 0.0554(17) Uani 1 1 d .
H36A H 0.2340 0.2346 0.4412 0.083 Uiso 1 1 calc R
H36B H 0.2099 0.2055 0.4981 0.083 Uiso 1 1 calc R
H36C H 0.1363 0.2157 0.4502 0.083 Uiso 1 1 calc R
C37 C 0.3894(4) 0.1245(3) 0.3070(3) 0.0722(19) Uani 1 1 d .
H37A H 0.4476 0.1250 0.3251 0.108 Uiso 1 1 calc R
H37B H 0.3819 0.1522 0.2830 0.108 Uiso 1 1 calc R
H37C H 0.3840 0.0969 0.2825 0.108 Uiso 1 1 calc R
C57 C -0.4317(4) 0.2704(3) 0.1671(4) 0.083(2) Uani 1 1 d .
H57A H -0.4657 0.2629 0.2021 0.125 Uiso 1 1 calc R
H57B H -0.4290 0.2432 0.1417 0.125 Uiso 1 1 calc R
H57C H -0.4600 0.2959 0.1464 0.125 Uiso 1 1 calc R
C70 C 0.1602(4) -0.01768(17) 0.2101(2) 0.0417(12) Uani 1 1 d .
C71 C 0.2350(3) -0.01984(15) 0.2480(4) 0.0478(10) Uani 1 1 d .
C75 C 0.1681(4) 0.00112(17) 0.1528(2) 0.0422(12) Uani 1 1 d .
C78 C 0.0897(4) 0.0015(2) 0.1100(2) 0.0516(14) Uani 1 1 d .
H78A H 0.1078 0.0157 0.0732 0.077 Uiso 1 1 calc R
H78B H 0.0414 0.0194 0.1268 0.077 Uiso 1 1 calc R
H78C H 0.0702 -0.0302 0.1028 0.077 Uiso 1 1 calc R
C72 C 0.3155(4) 0.0003(2) 0.2276(3) 0.0579(16) Uani 1 1 d .
H72 H 0.3652 0.0001 0.2525 0.069 Uiso 1 1 calc R
C73 C 0.3234(4) 0.0201(2) 0.1726(3) 0.0610(16) Uani 1 1 d .
C74 C 0.2510(4) 0.0189(2) 0.1347(2) 0.0562(15) Uani 1 1 d .
H74 H 0.2575 0.0301 0.0962 0.067 Uiso 1 1 calc R
C76 C 0.2313(5) -0.0441(2) 0.3079(2) 0.0656(17) Uani 1 1 d .
H76A H 0.2887 -0.0418 0.3269 0.098 Uiso 1 1 calc R
H76B H 0.2161 -0.0767 0.3025 0.098 Uiso 1 1 calc R
H76C H 0.1868 -0.0292 0.3323 0.098 Uiso 1 1 calc R
C77 C 0.4100(5) 0.0435(3) 0.1514(4) 0.090(2) Uani 1 1 d .
H77A H 0.4019 0.0551 0.1117 0.135 Uiso 1 1 calc R
H77B H 0.4577 0.0208 0.1518 0.135 Uiso 1 1 calc R
H77C H 0.4248 0.0692 0.1773 0.135 Uiso 1 1 calc R
O5 O 0.4903(14) 0.0761(5) 0.4995(4) 0.226(6) Uani 1 1 d .
C3 C 0.5190(7) 0.0538(4) 0.5490(8) 0.165(6) Uani 1 1 d .
H3A H 0.5629 0.0724 0.5705 0.198 Uiso 1 1 calc R
H3B H 0.5436 0.0230 0.5401 0.198 Uiso 1 1 calc R
C4 C 0.4355(10) 0.0505(7) 0.5808(5) 0.191(7) Uani 1 1 d .
H4A H 0.4116 0.0188 0.5779 0.229 Uiso 1 1 calc R
H4B H 0.4447 0.0578 0.6225 0.229 Uiso 1 1 calc R
C6 C 0.4275(15) 0.1133(5) 0.5170(9) 0.218(10) Uani 1 1 d .
H6A H 0.4560 0.1392 0.5378 0.262 Uiso 1 1 calc R
H6B H 0.3919 0.1251 0.4841 0.262 Uiso 1 1 calc R
C5 C 0.3776(12) 0.0818(9) 0.5564(8) 0.292(14) Uani 1 1 d .
H5A H 0.3484 0.0999 0.5873 0.351 Uiso 1 1 calc R
H5B H 0.3319 0.0652 0.5340 0.351 Uiso 1 1 calc R

loop_
_atom_site_aniso_label
_atom_site_aniso_U_11
_atom_site_aniso_U_22
_atom_site_aniso_U_33
_atom_site_aniso_U_23
_atom_site_aniso_U_13
_atom_site_aniso_U_12
In2 0.02940(18) 0.01836(16) 0.02573(14) 0.000 -0.0035(3) 0.000
In1 0.03292(13) 0.02470(11) 0.02081(9) 0.00098(9) -0.0017(2) 0.0025(3)
In3 0.0349(2) 0.01864(16) 0.02718(14) 0.000 0.0005(3) 0.000
O4 0.029(2) 0.028(2) 0.0288(18) 0.0017(18) 0.0026(17) 0.004(2)
O2 0.037(3) 0.031(2) 0.0267(18) -0.0052(18) -0.0017(17) 0.010(2)
O1 0.0317(17) 0.0282(17) 0.0236(14) 0.0004(12) -0.0069(12) -0.0033(14)
O3 0.0313(18) 0.0233(16) 0.0250(14) 0.0005(12) -0.0017(12) 0.0000(14)
C1 0.027(2) 0.033(2) 0.032(2) -0.0010(17) 0.0013(16) 0.0022(19)
C2 0.033(2) 0.029(2) 0.033(2) 0.0000(18) 0.0023(17) -0.005(2)
C43 0.052(4) 0.020(3) 0.079(4) 0.000 0.007(8) 0.000
C40 0.033(3) 0.021(2) 0.031(2) 0.000 0.002(5) 0.000
C42 0.045(3) 0.022(2) 0.058(3) 0.0031(18) -0.006(2) 0.008(2)
C41 0.029(2) 0.026(2) 0.044(3) 0.0045(16) -0.0048(17) 0.0016(19)
C60 0.045(3) 0.020(2) 0.034(2) 0.000 -0.003(5) 0.000
C10 0.044(4) 0.031(2) 0.0217(14) 0.0006(12) -0.0015(16) 0.005(2)
C52 0.033(2) 0.041(2) 0.080(4) 0.011(4) 0.006(3) -0.0005(19)
C63 0.081(5) 0.021(3) 0.052(3) 0.000 -0.003(7) 0.000
C50 0.034(3) 0.021(2) 0.044(2) 0.0024(18) -0.0049(19) 0.000(2)
C55 0.045(3) 0.038(3) 0.050(3) 0.004(3) -0.014(3) 0.008(3)
C56 0.066(5) 0.070(5) 0.045(3) 0.010(3) 0.004(3) 0.001(4)
C51 0.043(3) 0.032(2) 0.042(4) 0.0101(19) -0.001(2) 0.005(2)
C62 0.065(4) 0.029(3) 0.046(2) -0.0038(19) -0.002(2) 0.012(3)
C61 0.058(3) 0.022(2) 0.034(2) 0.0015(15) -0.0033(19) 0.001(2)
C11 0.042(3) 0.044(3) 0.0245(19) 0.0009(19) -0.0012(18) 0.002(2)
C53 0.030(3) 0.032(3) 0.094(4) -0.011(3) -0.013(3) 0.007(2)
C58 0.078(4) 0.065(4) 0.042(3) 0.010(3) -0.002(3) -0.002(3)
C35 0.044(3) 0.048(3) 0.036(2) 0.010(2) -0.004(2) 0.009(2)
C30 0.033(2) 0.042(3) 0.031(2) 0.0075(19) -0.0066(17) 0.006(2)
C34 0.039(3) 0.052(3) 0.046(3) 0.000(2) 0.000(2) 0.018(3)
C31 0.038(3) 0.052(3) 0.032(2) -0.001(2) -0.0081(19) 0.004(2)
C33 0.031(3) 0.066(4) 0.044(3) 0.004(3) 0.002(2) 0.004(3)
C54 0.043(3) 0.041(3) 0.062(3) -0.007(2) -0.021(3) 0.011(2)
C32 0.039(3) 0.059(4) 0.057(3) 0.000(3) -0.001(2) -0.005(3)
C20 0.045(3) 0.042(3) 0.0218(17) 0.0026(17) 0.0059(17) 0.009(2)
C15 0.044(3) 0.036(3) 0.0253(18) -0.0003(18) 0.0014(17) 0.008(2)
C25 0.050(3) 0.042(3) 0.030(2) -0.001(2) 0.010(2) 0.010(3)
C13 0.065(3) 0.073(4) 0.020(2) 0.008(2) -0.002(2) 0.009(3)
C24 0.059(4) 0.050(3) 0.035(3) 0.009(2) 0.005(2) 0.022(3)
C14 0.057(3) 0.065(4) 0.025(2) 0.008(2) 0.001(2) 0.012(3)
C23 0.042(3) 0.071(4) 0.038(2) -0.002(2) 0.002(2) 0.023(3)
C21 0.046(3) 0.051(3) 0.027(2) 0.0056(19) 0.0092(19) 0.011(2)
C12 0.047(3) 0.070(4) 0.032(2) 0.011(2) -0.008(2) 0.012(3)
C22 0.041(3) 0.058(4) 0.042(2) -0.001(2) 0.006(2) 0.007(3)
C26 0.062(4) 0.052(3) 0.047(3) 0.011(2) 0.007(2) 0.006(3)
C28 0.061(4) 0.041(3) 0.047(3) -0.002(2) 0.001(2) 0.004(3)
C27 0.070(5) 0.128(7) 0.077(4) 0.017(5) -0.007(4) 0.041(5)
C38 0.087(5) 0.045(4) 0.062(4) 0.009(3) 0.009(3) 0.010(4)
C36 0.055(4) 0.055(4) 0.055(4) -0.009(3) 0.001(3) -0.003(4)
C37 0.055(4) 0.093(5) 0.069(4) -0.006(4) 0.018(3) -0.001(4)
C57 0.037(3) 0.075(5) 0.138(6) -0.032(5) -0.016(4) 0.001(4)
C70 0.054(3) 0.028(2) 0.044(2) -0.006(2) 0.005(2) 0.013(2)
C71 0.052(3) 0.032(2) 0.059(2) -0.003(5) -0.003(5) 0.019(2)
C75 0.054(3) 0.029(2) 0.044(2) -0.0065(19) 0.008(2) 0.009(2)
C78 0.070(4) 0.051(3) 0.034(2) -0.007(2) 0.001(2) 0.004(3)
C72 0.046(3) 0.044(3) 0.084(4) -0.012(3) -0.007(3) 0.015(3)
C73 0.050(4) 0.051(4) 0.082(4) -0.003(3) 0.019(3) 0.015(3)
C74 0.071(4) 0.044(3) 0.054(3) -0.003(3) 0.022(3) 0.008(3)
C76 0.070(4) 0.061(4) 0.066(4) 0.000(3) -0.015(3) 0.015(3)
C77 0.060(4) 0.096(6) 0.115(6) 0.006(5) 0.022(4) -0.002(4)
O5 0.363(18) 0.199(10) 0.115(5) 0.033(6) 0.055(11) -0.088(16)
C3 0.080(10) 0.106(8) 0.309(19) 0.008(11) 0.018(10) -0.029(7)
C4 0.142(12) 0.32(2) 0.115(8) 0.080(11) 0.033(8) 0.044(14)
C6 0.30(2) 0.116(11) 0.238(19) 0.066(12) -0.143(17) -0.031(14)
C5 0.179(17) 0.42(3) 0.27(2) 0.19(2) 0.086(14) 0.17(2)

loop_
_atom_type_symbol
_atom_type_description
_atom_type_scat_dispersion_real
_atom_type_scat_dispersion_imag
_atom_type_scat_source
C C 0.0033 0.0016 'International Tables Vol C Tables 4.2.6.8 and 6.1.1.4'
H H 0.0000 0.0000 'International Tables Vol C Tables 4.2.6.8 and 6.1.1.4'
In In -0.7276 1.3100 'International Tables Vol C Tables 4.2.6.8 and 6.1.1.4'
O O 0.0106 0.0060 'International Tables Vol C Tables 4.2.6.8 and 6.1.1.4'

loop_
_geom_angle_atom_site_label_1
_geom_angle_atom_site_label_2
_geom_angle_atom_site_label_3
_geom_angle
_geom_angle_site_symmetry_1
_geom_angle_site_symmetry_3
O1 In2 O1 144.49(16) 4 .
O3 In2 O1 90.59(13) . 4
O3 In2 O1 90.59(13) 4 .
O3 In2 O1 70.49(11) . .
O3 In2 O1 70.49(11) 4 4
O3 In2 O3 115.90(16) 4 .
O3 In2 C40 122.05(8) 4 .
O3 In2 C40 122.05(8) . .
C40 In2 O1 107.76(8) . .
C40 In2 O1 107.76(8) . 4
O4 In1 O2 71.74(9) . .
O4 In1 O1 131.28(13) . .
O4 In1 O3 74.92(13) . .
O4 In1 C10 115.16(15) . .
O2 In1 O1 95.06(14) . .
O2 In1 O3 116.73(13) . .
O2 In1 C10 110.25(15) . .
O1 In1 O3 70.02(11) . .
O1 In1 C10 113.40(13) . .
C10 In1 O3 132.48(14) . .
O4 In3 O4 126.3(2) 4 .
O2 In3 O4 70.94(9) 4 4
O2 In3 O4 70.94(9) . .
O2 In3 O4 85.76(9) 4 .
O2 In3 O4 85.76(9) . 4
O2 In3 O2 127.3(2) . 4
O2 In3 C60 116.34(11) . .
O2 In3 C60 116.34(11) 4 .
C60 In3 O4 116.83(11) . 4
C60 In3 O4 116.82(11) . .
In1 O4 In3 105.15(17) . .
C2 O4 In1 110.5(3) . .
C2 O4 In3 129.4(3) . .
In3 O2 In1 107.12(18) . .
In1 O1 In2 105.57(13) . .
In2 O3 In1 105.02(14) . .
C1 O3 In2 124.3(2) . .
C1 O3 In1 115.1(2) . .
O3 C1 C2 109.9(3) . .
O4 C2 C1 111.7(4) . .
C42 C43 C42 119.1(6) . 4
C41 C40 In2 121.4(3) . .
C41 C40 In2 121.4(3) 4 .
C41 C40 C41 117.2(5) 4 .
C43 C42 C41 121.4(5) . .
C40 C41 C50 124.8(4) . .
C42 C41 C40 120.5(5) . .
C42 C41 C50 114.7(4) . .
C61 C60 In3 121.5(3) 4 .
C61 C60 In3 121.5(3) . .
C61 C60 C61 117.1(5) . 4
C11 C10 In1 117.7(3) . .
C11 C10 C15 118.4(3) . .
C15 C10 In1 123.8(3) . .
C53 C52 C51 122.7(6) . .
C62 C63 C62 119.1(6) 4 .
C55 C50 C41 119.2(4) . .
C51 C50 C41 119.4(4) . .
C51 C50 C55 120.8(4) . .
C50 C55 C58 121.0(5) . .
C54 C55 C50 117.4(5) . .
C54 C55 C58 121.6(5) . .
C52 C51 C50 118.1(5) . .
C52 C51 C56 121.5(6) . .
C50 C51 C56 120.3(5) . .
C63 C62 C61 120.7(5) . .
C60 C61 C70 123.2(4) . .
C62 C61 C60 121.2(5) . .
C62 C61 C70 115.6(5) . .
C10 C11 C30 120.6(3) . .
C12 C11 C10 121.6(4) . .
C12 C11 C30 117.7(4) . .
C52 C53 C54 117.5(5) . .
C52 C53 C57 121.5(6) . .
C54 C53 C57 121.0(6) . .
C30 C35 C34 117.5(5) . .
C30 C35 C38 121.5(5) . .
C34 C35 C38 121.0(5) . .
C35 C30 C11 120.7(5) . .
C35 C30 C31 120.6(4) . .
C31 C30 C11 118.7(4) . .
C33 C34 C35 122.7(5) . .
C30 C31 C36 120.6(5) . .
C32 C31 C30 119.0(5) . .
C32 C31 C36 120.3(5) . .
C34 C33 C32 118.2(5) . .
C34 C33 C37 121.0(6) . .
C32 C33 C37 120.9(6) . .
C53 C54 C55 123.5(5) . .
C33 C32 C31 121.8(5) . .
C25 C20 C15 120.2(5) . .
C21 C20 C15 120.6(4) . .
C21 C20 C25 119.2(5) . .
C10 C15 C20 121.5(4) . .
C14 C15 C10 119.2(4) . .
C14 C15 C20 119.2(4) . .
C20 C25 C28 122.2(5) . .
C24 C25 C20 118.2(6) . .
C24 C25 C28 119.5(5) . .
C14 C13 C12 120.3(4) . .
C23 C24 C25 122.4(5) . .
C13 C14 C15 121.7(5) . .
C24 C23 C22 118.5(5) . .
C24 C23 C27 119.7(6) . .
C22 C23 C27 121.7(6) . .
C20 C21 C26 121.4(5) . .
C22 C21 C20 119.9(5) . .
C22 C21 C26 118.7(5) . .
C13 C12 C11 118.8(5) . .
C23 C22 C21 121.5(5) . .
C71 C70 C61 118.4(5) . .
C75 C70 C61 120.7(5) . .
C75 C70 C71 120.6(5) . .
C70 C71 C72 117.5(7) . .
C70 C71 C76 122.1(5) . .
C72 C71 C76 120.3(6) . .
C70 C75 C78 121.6(5) . .
C74 C75 C70 118.7(5) . .
C74 C75 C78 119.7(5) . .
C73 C72 C71 122.4(6) . .
C72 C73 C74 119.0(6) . .
C72 C73 C77 122.3(7) . .
C74 C73 C77 118.7(6) . .
C73 C74 C75 121.5(5) . .
C3 O5 C6 108.6(11) . .
O5 C3 C4 99.6(12) . .
C5 C4 C3 107.8(13) . .
C5 C6 O5 92.8(12) . .
C4 C5 C6 108.7(15) . .

loop_
_geom_bond_atom_site_label_1
_geom_bond_atom_site_label_2
_geom_bond_distance
_geom_bond_site_symmetry_2
In2 O1 2.194(3) .
In2 O1 2.194(3) 4
In2 O3 2.156(3) 4
In2 O3 2.156(3) .
In2 C40 2.187(5) .
In1 O4 2.145(4) .
In1 O2 2.151(4) .
In1 O1 2.161(3) .
In1 O3 2.214(3) .
In1 C10 2.193(3) .
In3 O4 2.200(4) 4
In3 O4 2.200(4) .
In3 O2 2.137(4) .
In3 O2 2.137(4) 4
In3 C60 2.197(5) .
O4 C2 1.405(6) .
O3 C1 1.429(5) .
C1 C2 1.547(6) .
C43 C42 1.371(6) 4
C43 C42 1.371(6) .
C40 C41 1.411(5) .
C40 C41 1.411(5) 4
C42 C41 1.391(6) .
C41 C50 1.508(6) .
C60 C61 1.402(6) .
C60 C61 1.402(6) 4
C10 C11 1.399(7) .
C10 C15 1.411(6) .
C52 C51 1.394(7) .
C52 C53 1.374(9) .
C63 C62 1.380(6) .
C63 C62 1.380(6) 4
C50 C55 1.409(7) .
C50 C51 1.406(6) .
C55 C58 1.498(8) .
C55 C54 1.387(8) .
C56 C51 1.523(7) .
C62 C61 1.400(6) .
C61 C70 1.506(7) .
C11 C30 1.505(6) .
C11 C12 1.395(6) .
C53 C54 1.384(8) .
C53 C57 1.501(8) .
C35 C30 1.396(7) .
C35 C34 1.412(7) .
C35 C38 1.478(8) .
C30 C31 1.398(7) .
C34 C33 1.374(8) .
C31 C32 1.396(7) .
C31 C36 1.499(8) .
C33 C32 1.375(8) .
C33 C37 1.512(7) .
C20 C15 1.482(6) .
C20 C25 1.409(7) .
C20 C21 1.404(7) .
C15 C14 1.392(6) .
C25 C24 1.395(8) .
C25 C28 1.509(8) .
C13 C14 1.366(7) .
C13 C12 1.396(7) .
C24 C23 1.376(8) .
C23 C22 1.376(8) .
C23 C27 1.510(8) .
C21 C22 1.383(7) .
C21 C26 1.515(7) .
C70 C71 1.406(8) .
C70 C75 1.402(7) .
C71 C72 1.409(8) .
C71 C76 1.516(10) .
C75 C78 1.518(7) .
C75 C74 1.397(8) .
C72 C73 1.365(8) .
C73 C74 1.379(9) .
C73 C77 1.531(9) .
O5 C3 1.352(15) .
O5 C6 1.47(2) .
C3 C4 1.441(15) .
C4 C5 1.357(18) .
C6 C5 1.46(2) .
